data_1501660
loop_
_publ_author_name
'Trapella, Claudio'
'Pela, Michela'
'Del Zoppo, Luisa'
'Calo, Girolamo'
'Camarda, Valeria'
'Ruzza, Chiara'
'Cavazzini, Alberto'
'Costa, Valentina'
'Bertolasi, Valerio'
'Reinscheid, Rainer K.'
'Salvadori, Severo'
'Guerrini, Remo'

_publ_section_title
;
 Synthesis and separation of the enantiomers of the neuropeptide S
 receptor antagonist
 (9R/S)-3-oxo-1,1-diphenyl-tetrahydro-oxazolo[3,4-a]pyrazine-7-carboxylic
 acid 4-fluoro-benzylamide (SHA 68).
;
_journal_issue 8
_journal_name_full 'Journal of medicinal chemistry'
_journal_page_first 2738
_journal_page_last 2744
_journal_paper_doi 10.1021/jm200138r
_journal_volume 54
_journal_year 2011
_chemical_absolute_configuration syn
_chemical_formula_moiety 'C26 H26 N2 O2'
_chemical_formula_sum 'C26 H26 N2 O2'
_chemical_formula_weight 398.49
_chemical_name_systematic
;
 ?
;
_space_group_IT_number 19
_symmetry_cell_setting orthorhombic
_symmetry_space_group_name_Hall 'P 2ac 2ab'
_symmetry_space_group_name_H-M 'P 21 21 21'
_atom_sites_solution_hydrogens geom
_atom_sites_solution_primary direct
_atom_sites_solution_secondary difmap
_audit_creation_method SHELXL-97
_cell_angle_alpha 90.00
_cell_angle_beta 90.00
_cell_angle_gamma 90.00
_cell_formula_units_Z 4
_cell_length_a 11.2339(2)
_cell_length_b 11.6808(3)
_cell_length_c 16.4783(5)
_cell_measurement_reflns_used 16307
_cell_measurement_temperature 295
_cell_measurement_theta_max 26.00
_cell_measurement_theta_min 3.53
_cell_volume 2162.30(9)
_computing_cell_refinement 'Denzo-SMN (Otwinowski & Minor, 1997)'
_computing_data_collection 'COLLECT (Nonius, 1998)'
_computing_data_reduction 'Denzo-SMN (Otwinowski & Minor, 1997)'
_computing_molecular_graphics 'ORTEPIII (Burnett & Johnson, 1996)'
_computing_publication_material 'SHELXL-97 (Sheldrick, 1997), PARST (Nardelli, 1995)'
_computing_structure_refinement 'SHELXL-97 (Sheldrick, 1997)'
_computing_structure_solution 'SIR97 (Altomare et al., 1999)'
_diffrn_ambient_temperature 295
_diffrn_measured_fraction_theta_full 0.994
_diffrn_measured_fraction_theta_max 0.994
_diffrn_measurement_device_type 'Nonius Kappa CCD'
_diffrn_measurement_method '\f scans and \w scans'
_diffrn_radiation_monochromator graphite
_diffrn_radiation_source 'fine-focus sealed tube'
_diffrn_radiation_type MoK\a
_diffrn_radiation_wavelength 0.71073
_diffrn_reflns_av_R_equivalents 0.0360
_diffrn_reflns_av_sigmaI/netI 0.0321
_diffrn_reflns_limit_h_max 13
_diffrn_reflns_limit_h_min -13
_diffrn_reflns_limit_k_max 14
_diffrn_reflns_limit_k_min -14
_diffrn_reflns_limit_l_max 20
_diffrn_reflns_limit_l_min -20
_diffrn_reflns_number 16307
_diffrn_reflns_theta_full 26.00
_diffrn_reflns_theta_max 26.00
_diffrn_reflns_theta_min 3.53
_exptl_absorpt_coefficient_mu 0.078
_exptl_absorpt_correction_type none
_exptl_crystal_colour colorless
_exptl_crystal_density_diffrn 1.224
_exptl_crystal_density_method 'not measured'
_exptl_crystal_description prismatic
_exptl_crystal_F_000 848
_exptl_crystal_size_max 0.35
_exptl_crystal_size_mid 0.24
_exptl_crystal_size_min 0.12
_refine_diff_density_max 0.086
_refine_diff_density_min -0.091
_refine_diff_density_rms 0.023
_refine_ls_abs_structure_details 'Flack H D (1983), Acta Cryst. A39, 876-881'
_refine_ls_abs_structure_Flack 1.0(12)
_refine_ls_extinction_coef 0.050(3)
_refine_ls_extinction_expression Fc^*^=kFc[1+0.001xFc^2^\l^3^/sin(2\q)]^-1/4^
_refine_ls_extinction_method SHELXL
_refine_ls_goodness_of_fit_ref 1.048
_refine_ls_hydrogen_treatment constr
_refine_ls_matrix_type full
_refine_ls_number_parameters 273
_refine_ls_number_reflns 4215
_refine_ls_number_restraints 0
_refine_ls_restrained_S_all 1.048
_refine_ls_R_factor_all 0.0527
_refine_ls_R_factor_gt 0.0365
_refine_ls_shift/su_max 0.000
_refine_ls_shift/su_mean 0.000
_refine_ls_structure_factor_coef Fsqd
_refine_ls_weighting_details 'calc w=1/[\s^2^(Fo^2^)+(0.0369P)^2^+0.2379P] where P=(Fo^2^+2Fc^2^)/3'
_refine_ls_weighting_scheme calc
_refine_ls_wR_factor_gt 0.0813
_refine_ls_wR_factor_ref 0.0904
_reflns_number_gt 3460
_reflns_number_total 4215
_reflns_threshold_expression I>2sigma(I)
_cod_data_source_file jm200138r_si_002.cif
_cod_data_source_block 7
_cod_original_sg_symbol_H-M 'P 212121'
_cod_database_code 1501660

loop_
_symmetry_equiv_pos_as_xyz
'x, y, z'
'-x+1/2, -y, z+1/2'
'x+1/2, -y+1/2, -z'
'-x, y+1/2, -z+1/2'

loop_
_atom_site_label
_atom_site_type_symbol
_atom_site_fract_x
_atom_site_fract_y
_atom_site_fract_z
_atom_site_U_iso_or_equiv
_atom_site_adp_type
_atom_site_occupancy
_atom_site_symmetry_multiplicity
_atom_site_calc_flag
_atom_site_refinement_flags
C1 C 0.11399(13) 0.78256(13) 0.53656(9) 0.0457(4) Uani 1 1 d .
O2 O 0.16357(10) 0.69908(10) 0.47884(7) 0.0550(3) Uani 1 1 d .
C3 C 0.12476(16) 0.72094(15) 0.40165(10) 0.0552(4) Uani 1 1 d .
O3 O 0.15803(13) 0.66573(12) 0.34423(8) 0.0707(4) Uani 1 1 d .
N4 N 0.05085(13) 0.81131(13) 0.40359(8) 0.0573(4) Uani 1 1 d .
C5 C -0.01967(19) 0.85505(18) 0.33740(11) 0.0660(5) Uani 1 1 d .
H5A H -0.0979 0.8199 0.3381 0.079 Uiso 1 1 calc R
H5B H 0.0182 0.8366 0.2861 0.079 Uiso 1 1 calc R
C6 C -0.03158(18) 0.98372(18) 0.34582(10) 0.0655(5) Uani 1 1 d .
H6A H 0.0452 1.0195 0.3369 0.079 Uiso 1 1 calc R
H6B H -0.0864 1.0124 0.3051 0.079 Uiso 1 1 calc R
N7 N -0.07557(12) 1.01371(12) 0.42716(8) 0.0525(3) Uani 1 1 d .
C8 C 0.01169(14) 0.97559(14) 0.48794(10) 0.0505(4) Uani 1 1 d .
H8A H -0.0126 1.0003 0.5416 0.061 Uiso 1 1 calc R
H8B H 0.0891 1.0084 0.4763 0.061 Uiso 1 1 calc R
C9 C 0.01825(14) 0.84656(14) 0.48468(9) 0.0466(4) Uani 1 1 d .
H9 H -0.0604 0.8151 0.4976 0.056 Uiso 1 1 calc R
C10 C -0.09858(17) 1.13845(15) 0.43517(11) 0.0577(4) Uani 1 1 d .
H10 H -0.0236 1.1797 0.4270 0.069 Uiso 1 1 calc R
C11 C -0.1888(2) 1.17957(19) 0.37194(13) 0.0825(7) Uani 1 1 d .
H11A H -0.2587 1.1323 0.3743 0.124 Uiso 1 1 calc R
H11B H -0.1542 1.1746 0.3188 0.124 Uiso 1 1 calc R
H11C H -0.2102 1.2576 0.3831 0.124 Uiso 1 1 calc R
C12 C -0.14647(15) 1.16745(14) 0.51846(11) 0.0552(4) Uani 1 1 d .
C13 C -0.1111(2) 1.26712(17) 0.55650(14) 0.0813(6) Uani 1 1 d .
H13 H -0.0510 1.3115 0.5338 0.098 Uiso 1 1 calc R
C14 C -0.1648(3) 1.3018(2) 0.62870(15) 0.0994(8) Uani 1 1 d .
H14 H -0.1425 1.3708 0.6524 0.119 Uiso 1 1 calc R
C15 C -0.2490(2) 1.2363(2) 0.66477(15) 0.0897(7) Uani 1 1 d .
H15 H -0.2845 1.2601 0.7129 0.108 Uiso 1 1 calc R
C16 C -0.28134(19) 1.1353(2) 0.63003(14) 0.0800(6) Uani 1 1 d .
H16 H -0.3369 1.0887 0.6557 0.096 Uiso 1 1 calc R
C17 C -0.23198(16) 1.10118(19) 0.55658(12) 0.0667(5) Uani 1 1 d .
H17 H -0.2567 1.0330 0.5328 0.080 Uiso 1 1 calc R
C18 C 0.21562(14) 0.86018(13) 0.56433(10) 0.0481(4) Uani 1 1 d .
C19 C 0.30817(15) 0.88856(16) 0.51242(13) 0.0612(5) Uani 1 1 d .
H19 H 0.3088 0.8604 0.4596 0.073 Uiso 1 1 calc R
C20 C 0.39977(16) 0.95886(17) 0.53902(16) 0.0759(6) Uani 1 1 d .
H20 H 0.4626 0.9760 0.5044 0.091 Uiso 1 1 calc R
C21 C 0.39825(18) 1.00304(19) 0.61562(16) 0.0804(6) Uani 1 1 d .
H21 H 0.4599 1.0502 0.6329 0.097 Uiso 1 1 calc R
C22 C 0.30684(17) 0.97825(19) 0.66675(14) 0.0751(6) Uani 1 1 d .
H22 H 0.3049 1.0099 0.7185 0.090 Uiso 1 1 calc R
C23 C 0.21666(16) 0.90572(16) 0.64147(11) 0.0580(4) Uani 1 1 d .
H23 H 0.1556 0.8874 0.6773 0.070 Uiso 1 1 calc R
C24 C 0.06227(14) 0.71677(14) 0.60757(10) 0.0484(4) Uani 1 1 d .
C25 C 0.12022(16) 0.61830(15) 0.63516(11) 0.0575(4) Uani 1 1 d .
H25 H 0.1863 0.5904 0.6075 0.069 Uiso 1 1 calc R
C26 C 0.0792(2) 0.56271(18) 0.70338(12) 0.0738(6) Uani 1 1 d .
H26 H 0.1178 0.4971 0.7216 0.089 Uiso 1 1 calc R
C27 C -0.0183(2) 0.6032(2) 0.74481(13) 0.0808(6) Uani 1 1 d .
H27 H -0.0445 0.5657 0.7913 0.097 Uiso 1 1 calc R
C28 C -0.07691(18) 0.6990(2) 0.71769(12) 0.0720(6) Uani 1 1 d .
H28 H -0.1437 0.7256 0.7452 0.086 Uiso 1 1 calc R
C29 C -0.03663(16) 0.75573(16) 0.64946(11) 0.0574(4) Uani 1 1 d .
H29 H -0.0764 0.8208 0.6315 0.069 Uiso 1 1 calc R

loop_
_atom_site_aniso_label
_atom_site_aniso_U_11
_atom_site_aniso_U_22
_atom_site_aniso_U_33
_atom_site_aniso_U_23
_atom_site_aniso_U_13
_atom_site_aniso_U_12
C1 0.0497(8) 0.0456(9) 0.0417(9) -0.0041(7) 0.0035(7) 0.0019(7)
O2 0.0658(7) 0.0527(7) 0.0466(7) -0.0049(5) 0.0076(5) 0.0077(5)
C3 0.0626(10) 0.0558(10) 0.0473(10) -0.0054(8) 0.0083(8) -0.0039(8)
O3 0.0870(9) 0.0716(9) 0.0535(8) -0.0155(7) 0.0141(7) 0.0049(7)
N4 0.0703(9) 0.0633(9) 0.0384(8) -0.0065(7) -0.0009(6) 0.0081(8)
C5 0.0814(12) 0.0784(13) 0.0383(9) -0.0074(9) -0.0039(9) 0.0095(10)
C6 0.0810(12) 0.0758(13) 0.0395(10) 0.0068(9) 0.0004(8) 0.0062(10)
N7 0.0624(8) 0.0549(8) 0.0402(8) 0.0030(6) -0.0041(6) 0.0044(7)
C8 0.0580(9) 0.0524(9) 0.0412(9) 0.0016(8) -0.0028(7) 0.0023(7)
C9 0.0510(8) 0.0517(9) 0.0372(8) -0.0028(7) 0.0028(7) 0.0011(7)
C10 0.0707(11) 0.0507(10) 0.0517(11) 0.0103(8) -0.0042(8) -0.0003(8)
C11 0.1182(18) 0.0691(13) 0.0602(13) 0.0109(11) -0.0178(12) 0.0212(13)
C12 0.0669(10) 0.0470(9) 0.0515(10) 0.0047(8) -0.0112(8) 0.0068(8)
C13 0.1216(18) 0.0560(12) 0.0662(13) 0.0033(10) -0.0052(13) -0.0137(12)
C14 0.169(3) 0.0633(14) 0.0662(15) -0.0135(12) -0.0047(16) -0.0009(17)
C15 0.1082(19) 0.0927(18) 0.0681(15) -0.0142(14) 0.0017(13) 0.0147(14)
C16 0.0651(11) 0.1055(18) 0.0694(14) -0.0125(13) 0.0044(10) -0.0036(12)
C17 0.0587(10) 0.0751(13) 0.0663(12) -0.0117(11) -0.0034(9) -0.0040(9)
C18 0.0469(8) 0.0447(9) 0.0527(10) 0.0035(8) 0.0006(7) 0.0043(7)
C19 0.0557(10) 0.0556(10) 0.0723(12) 0.0021(9) 0.0140(9) 0.0022(8)
C20 0.0518(10) 0.0583(11) 0.118(2) 0.0074(12) 0.0175(11) -0.0006(9)
C21 0.0547(11) 0.0688(13) 0.118(2) -0.0045(13) -0.0127(11) -0.0067(10)
C22 0.0720(13) 0.0764(14) 0.0768(14) -0.0057(12) -0.0165(11) -0.0100(11)
C23 0.0570(9) 0.0617(11) 0.0554(11) 0.0007(9) -0.0051(8) -0.0042(8)
C24 0.0516(8) 0.0491(9) 0.0446(9) -0.0007(7) 0.0007(7) -0.0053(7)
C25 0.0638(10) 0.0529(10) 0.0557(10) 0.0051(8) -0.0010(8) -0.0022(8)
C26 0.0904(14) 0.0646(13) 0.0664(13) 0.0169(10) 0.0006(11) -0.0068(11)
C27 0.0934(15) 0.0879(16) 0.0611(12) 0.0178(12) 0.0140(11) -0.0190(13)
C28 0.0691(11) 0.0875(15) 0.0595(12) 0.0015(11) 0.0163(9) -0.0094(11)
C29 0.0580(10) 0.0658(11) 0.0485(10) 0.0010(9) 0.0054(8) -0.0008(8)

loop_
_atom_type_symbol
_atom_type_description
_atom_type_scat_dispersion_real
_atom_type_scat_dispersion_imag
_atom_type_scat_source
C C 0.0033 0.0016 'International Tables Vol C Tables 4.2.6.8 and 6.1.1.4'
H H 0.0000 0.0000 'International Tables Vol C Tables 4.2.6.8 and 6.1.1.4'
N N 0.0061 0.0033 'International Tables Vol C Tables 4.2.6.8 and 6.1.1.4'
O O 0.0106 0.0060 'International Tables Vol C Tables 4.2.6.8 and 6.1.1.4'

loop_
_geom_angle_atom_site_label_1
_geom_angle_atom_site_label_2
_geom_angle_atom_site_label_3
_geom_angle
O2 C1 C24 107.95(12)
O2 C1 C18 107.70(12)
C24 C1 C18 110.86(13)
O2 C1 C9 102.92(11)
C24 C1 C9 113.62(13)
C18 C1 C9 113.19(13)
C3 O2 C1 110.89(12)
O3 C3 N4 129.13(17)
O3 C3 O2 122.09(17)
N4 C3 O2 108.75(14)
C3 N4 C5 126.88(14)
C3 N4 C9 113.73(13)
C5 N4 C9 117.34(14)
N4 C5 C6 109.32(16)
N4 C5 H5A 109.8
C6 C5 H5A 109.8
N4 C5 H5B 109.8
C6 C5 H5B 109.8
H5A C5 H5B 108.3
N7 C6 C5 110.45(16)
N7 C6 H6A 109.6
C5 C6 H6A 109.6
N7 C6 H6B 109.6
C5 C6 H6B 109.6
H6A C6 H6B 108.1
C8 N7 C6 108.94(13)
C8 N7 C10 110.64(13)
C6 N7 C10 111.90(14)
N7 C8 C9 108.10(14)
N7 C8 H8A 110.1
C9 C8 H8A 110.1
N7 C8 H8B 110.1
C9 C8 H8B 110.1
H8A C8 H8B 108.4
N4 C9 C8 109.24(14)
N4 C9 C1 101.24(12)
C8 C9 C1 119.42(14)
N4 C9 H9 108.8
C8 C9 H9 108.8
C1 C9 H9 108.8
N7 C10 C12 111.23(14)
N7 C10 C11 111.25(16)
C12 C10 C11 108.16(15)
N7 C10 H10 108.7
C12 C10 H10 108.7
C11 C10 H10 108.7
C10 C11 H11A 109.5
C10 C11 H11B 109.5
H11A C11 H11B 109.5
C10 C11 H11C 109.5
H11A C11 H11C 109.5
H11B C11 H11C 109.5
C13 C12 C17 117.71(19)
C13 C12 C10 119.90(18)
C17 C12 C10 122.23(17)
C12 C13 C14 120.5(2)
C12 C13 H13 119.7
C14 C13 H13 119.7
C15 C14 C13 120.8(2)
C15 C14 H14 119.6
C13 C14 H14 119.6
C14 C15 C16 119.4(2)
C14 C15 H15 120.3
C16 C15 H15 120.3
C15 C16 C17 120.6(2)
C15 C16 H16 119.7
C17 C16 H16 119.7
C12 C17 C16 120.8(2)
C12 C17 H17 119.6
C16 C17 H17 119.6
C23 C18 C19 118.07(16)
C23 C18 C1 120.77(15)
C19 C18 C1 121.16(15)
C18 C19 C20 120.18(19)
C18 C19 H19 119.9
C20 C19 H19 119.9
C21 C20 C19 120.47(19)
C21 C20 H20 119.8
C19 C20 H20 119.8
C22 C21 C20 120.17(19)
C22 C21 H21 119.9
C20 C21 H21 119.9
C21 C22 C23 119.8(2)
C21 C22 H22 120.1
C23 C22 H22 120.1
C18 C23 C22 121.32(18)
C18 C23 H23 119.3
C22 C23 H23 119.3
C29 C24 C25 118.82(16)
C29 C24 C1 121.71(15)
C25 C24 C1 119.32(15)
C26 C25 C24 119.82(18)
C26 C25 H25 120.1
C24 C25 H25 120.1
C27 C26 C25 120.7(2)
C27 C26 H26 119.7
C25 C26 H26 119.7
C28 C27 C26 120.06(19)
C28 C27 H27 120.0
C26 C27 H27 120.0
C27 C28 C29 119.93(19)
C27 C28 H28 120.0
C29 C28 H28 120.0
C28 C29 C24 120.71(18)
C28 C29 H29 119.6
C24 C29 H29 119.6

loop_
_geom_bond_atom_site_label_1
_geom_bond_atom_site_label_2
_geom_bond_distance
C1 O2 1.4716(18)
C1 C24 1.516(2)
C1 C18 1.528(2)
C1 C9 1.564(2)
O2 C3 1.369(2)
C3 O3 1.205(2)
C3 N4 1.343(2)
N4 C5 1.442(2)
N4 C9 1.446(2)
C5 C6 1.515(3)
C5 H5A 0.9700
C5 H5B 0.9700
C6 N7 1.471(2)
C6 H6A 0.9700
C6 H6B 0.9700
N7 C8 1.471(2)
N7 C10 1.486(2)
C8 C9 1.510(2)
C8 H8A 0.9700
C8 H8B 0.9700
C9 H9 0.9800
C10 C12 1.513(3)
C10 C11 1.531(3)
C10 H10 0.9800
C11 H11A 0.9600
C11 H11B 0.9600
C11 H11C 0.9600
C12 C13 1.381(3)
C12 C17 1.384(3)
C13 C14 1.394(3)
C13 H13 0.9300
C14 C15 1.354(4)
C14 H14 0.9300
C15 C16 1.361(3)
C15 H15 0.9300
C16 C17 1.390(3)
C16 H16 0.9300
C17 H17 0.9300
C18 C23 1.378(2)
C18 C19 1.386(2)
C19 C20 1.388(3)
C19 H19 0.9300
C20 C21 1.364(3)
C20 H20 0.9300
C21 C22 1.360(3)
C21 H21 0.9300
C22 C23 1.385(3)
C22 H22 0.9300
C23 H23 0.9300
C24 C29 1.385(2)
C24 C25 1.398(2)
C25 C26 1.378(3)
C25 H25 0.9300
C26 C27 1.374(3)
C26 H26 0.9300
C27 C28 1.373(3)
C27 H27 0.9300
C28 C29 1.381(3)
C28 H28 0.9300
C29 H29 0.9300
